data_4070575
loop_
_publ_author_name
'Liu, Wei'
'Wang, Ru'
'Zhou, Xin-Hui'
'Zuo, Jing-Lin'
'You, Xiao-Zeng'

_publ_section_title
;
 Syntheses, Structures, and Properties of Tricarbonyl Rhenium(I)
 Heteronuclear Complexes with a New Bridging Ligand Containing Coupled
 Bis(2-pyridyl) and 1,2-Dithiolene Units
;
_journal_issue 1
_journal_name_full Organometallics
_journal_page_first 126
_journal_paper_doi 10.1021/om700776s
_journal_volume 27
_journal_year 2008
_chemical_formula_sum 'C20 H16 N4 S4'
_chemical_formula_weight 440.61
_chemical_name_systematic
; 
 ? 
;
_space_group_IT_number 4
_symmetry_cell_setting monoclinic
_symmetry_space_group_name_Hall 'P 2yb'
_symmetry_space_group_name_H-M 'P 1 21 1'
_atom_sites_solution_hydrogens geom
_atom_sites_solution_primary direct
_atom_sites_solution_secondary difmap
_audit_creation_method SHELXL-97
_cell_angle_alpha 90.00
_cell_angle_beta 90.000(18)
_cell_angle_gamma 90.00
_cell_formula_units_Z 4
_cell_length_a 5.195(5)
_cell_length_b 9.580(9)
_cell_length_c 41.29(4)
_cell_measurement_reflns_used 915
_cell_measurement_temperature 293(2)
_cell_measurement_theta_max 21.8
_cell_measurement_theta_min 2.1
_cell_volume 2055(3)
_computing_cell_refinement 'Bruker SMART'
_computing_data_collection 'Bruker SMART'
_computing_data_reduction 'Bruker SAINT'
_computing_molecular_graphics 'Bruker SHELXTL'
_computing_publication_material 'Bruker SHELXTL'
_computing_structure_refinement 'SHELXL-97 (Sheldrick, 1997)'
_computing_structure_solution 'SHELXS-97 (Sheldrick, 1990)'
_diffrn_ambient_temperature 293(2)
_diffrn_measured_fraction_theta_full 0.947
_diffrn_measured_fraction_theta_max 0.947
_diffrn_radiation_monochromator graphite
_diffrn_radiation_source 'fine-focus sealed tube'
_diffrn_radiation_type MoK\a
_diffrn_radiation_wavelength 0.71073
_diffrn_reflns_av_R_equivalents 0.0487
_diffrn_reflns_av_sigmaI/netI 0.0809
_diffrn_reflns_limit_h_max 6
_diffrn_reflns_limit_h_min -6
_diffrn_reflns_limit_k_max 8
_diffrn_reflns_limit_k_min -11
_diffrn_reflns_limit_l_max 48
_diffrn_reflns_limit_l_min -40
_diffrn_reflns_number 9049
_diffrn_reflns_theta_full 25.00
_diffrn_reflns_theta_max 25.00
_diffrn_reflns_theta_min 2.13
_exptl_absorpt_coefficient_mu 0.476
_exptl_absorpt_correction_T_max 0.9495
_exptl_absorpt_correction_T_min 0.9407
_exptl_absorpt_correction_type none
_exptl_absorpt_process_details 'SADABS; Bruker(2000)'
_exptl_crystal_colour yellow
_exptl_crystal_density_diffrn 1.424
_exptl_crystal_density_method 'not measured'
_exptl_crystal_description needle
_exptl_crystal_F_000 912
_exptl_crystal_size_max 0.25
_exptl_crystal_size_mid 0.12
_exptl_crystal_size_min 0.05
_refine_diff_density_max 0.467
_refine_diff_density_min -0.508
_refine_diff_density_rms 0.091
_refine_ls_abs_structure_details 'Flack H D (1983), Acta Cryst. A39, 876-881'
_refine_ls_abs_structure_Flack 0.00
_refine_ls_extinction_method none
_refine_ls_goodness_of_fit_ref 1.154
_refine_ls_hydrogen_treatment constr
_refine_ls_matrix_type full
_refine_ls_number_parameters 508
_refine_ls_number_reflns 5207
_refine_ls_number_restraints 31
_refine_ls_restrained_S_all 1.157
_refine_ls_R_factor_all 0.0948
_refine_ls_R_factor_gt 0.0862
_refine_ls_shift/su_max 0.049
_refine_ls_shift/su_mean 0.009
_refine_ls_structure_factor_coef Fsqd
_refine_ls_weighting_details 'calc w=1/[\s^2^(Fo^2^)+(0.1300P)^2^+2.3069P] where P=(Fo^2^+2Fc^2^)/3'
_refine_ls_weighting_scheme calc
_refine_ls_wR_factor_gt 0.2298
_refine_ls_wR_factor_ref 0.2430
_reflns_number_gt 4522
_reflns_number_total 5207
_reflns_threshold_expression >2sigma(I)
_cod_data_source_file om700776s-file003.cif
_cod_data_source_block 2
_cod_depositor_comments
;
The following automatic conversions were performed:

'_symmetry_cell_setting' value 'Monoclinic' changed to 'monoclinic'
according to /home/saulius/struct/CIF-dictionaries/cif_core.dic
dictionary named 'cif_core.dic' version 2.4.1 from 2010-06-29.

Automatic conversion script
Id: cif_fix_values 1715 2011-07-08 13:25:40Z adriana 
;
_cod_original_sg_symbol_H-M P2(1)
_cod_database_code 4070575

loop_
_symmetry_equiv_pos_as_xyz
'x, y, z'
'-x, y+1/2, -z'

loop_
_atom_site_label
_atom_site_type_symbol
_atom_site_fract_x
_atom_site_fract_y
_atom_site_fract_z
_atom_site_U_iso_or_equiv
_atom_site_adp_type
_atom_site_occupancy
_atom_site_symmetry_multiplicity
_atom_site_calc_flag
_atom_site_refinement_flags
N9 N -0.298(4) 1.2687(17) 0.6962(5) 0.230(9) Uani 1 1 d .
C53 C -0.163(4) 1.1818(12) 0.7080(4) 0.160(7) Uani 1 1 d .
C1 C 0.4020(16) 0.9144(8) 0.59854(17) 0.0403(19) Uani 1 1 d .
S1 S 0.3931(3) 0.73359(18) 0.60629(3) 0.0302(4) Uani 1 1 d .
S3 S 0.1777(4) 1.0103(2) 0.62029(4) 0.0354(4) Uani 1 1 d .
S4 S -0.2051(4) 0.9104(3) 0.66854(5) 0.0535(6) Uani 1 1 d .
S6 S 0.0269(5) 0.5873(2) 0.65066(5) 0.0563(6) Uani 1 1 d .
C2 C 0.0450(16) 0.8690(7) 0.64249(15) 0.0341(17) Uani 1 1 d U
C3 C 0.5798(12) 0.9766(6) 0.57756(15) 0.0277(15) Uani 1 1 d .
C4 C 0.603(3) 1.3662(11) 0.5877(3) 0.083(4) Uani 1 1 d .
H4 H 0.6815 1.4318 0.6011 0.100 Uiso 1 1 calc R
N7 N 0.9313(15) 0.9626(6) 0.53904(12) 0.0425(17) Uani 1 1 d U
C6 C 0.7505(11) 0.8996(7) 0.55729(14) 0.0239(15) Uani 1 1 d U
C7 C 0.5453(15) 1.1328(7) 0.57227(15) 0.0313(17) Uani 1 1 d .
C8 C 1.0974(16) 0.7444(9) 0.52461(16) 0.0424(19) Uani 1 1 d .
H8 H 1.1988 0.6873 0.5116 0.051 Uiso 1 1 calc R
C9 C 0.4143(18) 1.3085(10) 0.5384(2) 0.055(2) Uani 1 1 d .
H9 H 0.3498 1.3353 0.5183 0.066 Uiso 1 1 calc R
N6 N 0.4432(14) 1.1670(6) 0.54527(13) 0.0399(17) Uani 1 1 d .
C11 C 1.126(2) 0.8868(8) 0.52233(14) 0.047(2) Uani 1 1 d .
H11 H 1.2591 0.9293 0.5110 0.057 Uiso 1 1 calc R
C12 C 0.3096(19) 0.5146(9) 0.66927(16) 0.051(2) Uani 1 1 d .
H12A H 0.2754 0.4178 0.6747 0.062 Uiso 1 1 calc R
H12B H 0.4488 0.5158 0.6536 0.062 Uiso 1 1 calc R
C13 C 0.7569(11) 0.7598(7) 0.56017(13) 0.0218(14) Uani 1 1 d .
H13 H 0.6402 0.7119 0.5731 0.026 Uiso 1 1 calc R
C14 C 0.3959(19) 0.5888(12) 0.69907(17) 0.060(3) Uani 1 1 d .
H14A H 0.4121 0.6878 0.6946 0.072 Uiso 1 1 calc R
H14B H 0.5631 0.5539 0.7057 0.072 Uiso 1 1 calc R
C15 C 0.203(2) 0.5660(14) 0.7260(3) 0.089(4) Uani 1 1 d .
C16 C 0.128(2) 0.7422(8) 0.63546(13) 0.046(2) Uani 1 1 d .
C17 C 0.606(2) 1.2172(8) 0.59516(17) 0.050(2) Uani 1 1 d .
H17 H 0.6499 1.1848 0.6156 0.060 Uiso 1 1 calc R
C18 C 0.946(2) 0.6911(8) 0.5429(2) 0.062(3) Uani 1 1 d .
H18 H 0.9573 0.5949 0.5456 0.075 Uiso 1 1 calc R
N3 N 0.031(2) 0.5480(18) 0.7427(2) 0.130(6) Uani 1 1 d .
C20 C -0.044(3) 0.9626(16) 0.70222(19) 0.093(5) Uani 1 1 d .
H20A H -0.1569 0.9444 0.7204 0.112 Uiso 1 1 calc R
H20B H 0.1018 0.9002 0.7045 0.112 Uiso 1 1 calc R
C21 C 0.4755(19) 1.4038(10) 0.5594(2) 0.059(3) Uani 1 1 d .
H21 H 0.4343 1.4968 0.5555 0.071 Uiso 1 1 calc R
S2 S 0.3284(7) 0.4144(3) 0.87940(5) 0.0676(8) Uani 1 1 d .
S5 S 0.1204(6) 0.6907(2) 0.89343(6) 0.0632(8) Uani 1 1 d .
S7 S 0.4894(5) 0.8358(3) 0.84956(5) 0.0598(7) Uani 1 1 d .
S8 S 0.7221(6) 0.5181(3) 0.83160(5) 0.0656(8) Uani 1 1 d .
C22 C -0.2595(19) 0.5328(11) 0.94118(15) 0.052(2) Uani 1 1 d U
C23 C -0.230(2) 0.6642(9) 0.93952(18) 0.054(3) Uani 1 1 d .
H23 H -0.0937 0.7054 0.9285 0.065 Uiso 1 1 calc R
C24 C 0.352(2) 0.6729(12) 0.86506(19) 0.064(3) Uani 1 1 d .
C25 C -0.0359(16) 0.2986(11) 0.92795(18) 0.048(2) Uani 1 1 d .
C26 C 0.0911(18) 0.5098(10) 0.90135(13) 0.044(2) Uani 1 1 d .
C27 C -0.047(2) 0.4501(9) 0.92238(15) 0.058(3) Uani 1 1 d .
C28 C -0.607(2) 0.5329(11) 0.9780(2) 0.055(3) Uani 1 1 d .
H28 H -0.7229 0.4920 0.9923 0.066 Uiso 1 1 calc R
C29 C 0.017(3) 0.0187(11) 0.9381(2) 0.073(4) Uani 1 1 d .
H29 H 0.0352 -0.0757 0.9428 0.088 Uiso 1 1 calc R
N5 N 0.0598(17) 0.2513(11) 0.95676(16) 0.066(3) Uani 1 1 d .
C31 C -0.622(2) 0.6804(10) 0.97525(17) 0.052(3) Uani 1 1 d .
H31 H -0.7486 0.7338 0.9851 0.062 Uiso 1 1 calc R
N4 N -0.439(2) 0.4395(18) 0.9616(2) 0.110(5) Uani 1 1 d .
C33 C -0.414(2) 0.7403(13) 0.95510(18) 0.072(3) Uani 1 1 d .
H33 H -0.4088 0.8369 0.9529 0.086 Uiso 1 1 calc R
C34 C 0.096(3) 0.1215(11) 0.9595(2) 0.078(4) Uani 1 1 d .
H34 H 0.1855 0.0918 0.9778 0.093 Uiso 1 1 calc R
C35 C 0.4633(16) 0.5470(13) 0.85837(18) 0.060(3) Uani 1 1 d .
C36 C 0.216(3) 0.9057(17) 0.8327(3) 0.085(4) Uani 1 1 d U
H36A H 0.0762 0.8956 0.8481 0.103 Uiso 1 1 calc R
H36B H 0.2436 1.0049 0.8295 0.103 Uiso 1 1 calc R
C37 C -0.140(2) 0.1917(12) 0.9056(2) 0.066(3) Uani 1 1 d .
H37 H -0.2443 0.2185 0.8884 0.080 Uiso 1 1 calc R
C38 C -0.088(3) 0.0630(10) 0.9100(2) 0.080(4) Uani 1 1 d .
H38 H -0.1226 -0.0011 0.8936 0.096 Uiso 1 1 calc R
C41 C 0.322(3) 0.8515(13) 0.77656(17) 0.073(4) Uani 1 1 d .
C42 C 0.1327(19) 0.8428(12) 0.8011(2) 0.069(3) Uani 1 1 d .
H42A H 0.0895 0.7454 0.8046 0.083 Uiso 1 1 calc R
H42B H -0.0217 0.8901 0.7937 0.083 Uiso 1 1 calc R
C43 C 0.052(4) 1.1006(14) 0.7064(3) 0.116(5) Uani 1 1 d .
H43A H 0.1520 1.1078 0.7262 0.139 Uiso 1 1 calc R
H43B H 0.1600 1.1277 0.6883 0.139 Uiso 1 1 calc R
N1 N 0.470(3) 0.8615(18) 0.7555(2) 0.127(6) Uani 1 1 d .
C52 C 0.677(3) 0.2092(13) 0.7963(4) 0.123(5) Uani 1 1 d .
C51 C 0.451(3) 0.3256(19) 0.7945(3) 0.111(5) Uani 1 1 d .
H51A H 0.3497 0.3096 0.7751 0.133 Uiso 1 1 calc R
H51B H 0.3384 0.3140 0.8130 0.133 Uiso 1 1 calc R
N8 N 0.841(4) 0.1535(15) 0.7950(4) 0.215(7) Uani 1 1 d .
C50 C 0.550(2) 0.4729(9) 0.79403(17) 0.052(2) Uani 1 1 d .
H50A H 0.4062 0.5364 0.7912 0.062 Uiso 1 1 calc R
H50B H 0.6650 0.4845 0.7757 0.062 Uiso 1 1 calc R

loop_
_atom_site_aniso_label
_atom_site_aniso_U_11
_atom_site_aniso_U_22
_atom_site_aniso_U_33
_atom_site_aniso_U_23
_atom_site_aniso_U_13
_atom_site_aniso_U_12
N9 0.254(19) 0.105(10) 0.33(2) -0.049(13) -0.114(18) -0.069(13)
C53 0.28(2) 0.033(5) 0.169(11) -0.043(6) -0.122(13) 0.039(9)
C1 0.046(4) 0.021(3) 0.054(4) -0.008(3) -0.004(4) 0.005(4)
S1 0.0329(8) 0.0315(8) 0.0262(6) 0.0055(7) 0.0015(6) -0.0062(8)
S3 0.0274(8) 0.0346(9) 0.0441(8) 0.0081(8) 0.0058(7) 0.0026(9)
S4 0.0393(10) 0.0621(14) 0.0590(11) -0.0064(11) 0.0078(10) 0.0036(12)
S6 0.0660(15) 0.0498(12) 0.0532(10) 0.0089(10) 0.0052(11) -0.0151(13)
C2 0.050(4) 0.013(3) 0.039(3) -0.007(2) 0.003(3) -0.016(3)
C3 0.015(3) 0.014(3) 0.055(3) -0.008(3) 0.020(3) -0.001(3)
C4 0.116(9) 0.042(5) 0.093(6) -0.001(5) 0.046(7) 0.017(6)
N7 0.079(4) 0.015(2) 0.034(2) -0.011(2) -0.007(3) 0.001(3)
C6 0.016(3) 0.019(3) 0.037(3) -0.001(2) 0.000(2) -0.003(2)
C7 0.045(4) 0.011(3) 0.038(3) 0.007(3) 0.015(3) -0.006(3)
C8 0.040(4) 0.041(4) 0.046(3) 0.006(3) 0.000(3) -0.004(4)
C9 0.050(5) 0.050(5) 0.064(5) 0.017(4) -0.003(4) -0.010(5)
N6 0.058(4) 0.017(3) 0.044(3) 0.010(2) -0.007(3) -0.021(3)
C11 0.088(6) 0.034(4) 0.019(3) -0.011(3) 0.012(3) -0.016(5)
C12 0.083(6) 0.031(4) 0.041(3) 0.012(3) 0.015(4) -0.007(5)
C13 0.019(3) 0.018(3) 0.028(3) 0.000(2) 0.010(2) 0.004(3)
C14 0.050(5) 0.084(7) 0.047(4) 0.020(4) 0.000(4) 0.012(6)
C15 0.063(6) 0.089(8) 0.114(8) 0.007(7) -0.037(6) -0.032(7)
C16 0.093(6) 0.022(3) 0.022(3) 0.009(3) -0.004(4) 0.015(4)
C17 0.080(6) 0.023(4) 0.047(4) -0.001(3) 0.011(4) -0.004(5)
C18 0.091(7) 0.020(4) 0.076(5) -0.012(4) -0.018(5) 0.032(4)
N3 0.105(7) 0.215(16) 0.070(5) 0.023(7) 0.052(5) 0.030(10)
C20 0.096(8) 0.148(12) 0.036(4) 0.018(6) -0.022(5) -0.013(10)
C21 0.059(5) 0.033(4) 0.085(6) 0.006(4) 0.008(5) 0.019(5)
S2 0.106(2) 0.0494(13) 0.0471(10) -0.0050(11) 0.0124(13) 0.0139(17)
S5 0.0930(19) 0.0342(11) 0.0623(12) 0.0015(10) 0.0183(14) 0.0084(13)
S7 0.0618(14) 0.0589(14) 0.0587(11) 0.0092(11) 0.0035(11) -0.0162(14)
S8 0.0789(17) 0.0756(18) 0.0423(9) -0.0051(12) 0.0167(11) -0.0032(17)
C22 0.069(5) 0.066(5) 0.019(3) 0.009(3) -0.003(3) 0.005(4)
C23 0.098(8) 0.024(4) 0.042(4) 0.008(3) 0.009(5) -0.004(5)
C24 0.068(6) 0.080(6) 0.044(4) -0.007(4) 0.009(4) -0.058(5)
C25 0.027(4) 0.069(6) 0.047(4) -0.007(4) 0.005(3) 0.002(4)
C26 0.069(5) 0.050(4) 0.013(2) 0.014(3) 0.006(3) 0.007(5)
C27 0.115(8) 0.034(4) 0.024(3) 0.009(3) -0.030(4) -0.010(5)
C28 0.053(5) 0.056(6) 0.057(4) 0.006(4) -0.001(4) 0.002(5)
C29 0.127(10) 0.035(5) 0.057(5) -0.001(4) 0.008(6) -0.015(7)
N5 0.060(5) 0.088(6) 0.051(4) 0.020(4) -0.002(4) 0.015(6)
C31 0.061(6) 0.056(5) 0.039(3) -0.022(4) 0.013(4) -0.010(5)
N4 0.068(6) 0.182(13) 0.080(5) 0.013(7) 0.014(5) -0.037(8)
C33 0.112(8) 0.063(6) 0.040(4) 0.013(4) -0.001(5) -0.037(7)
C34 0.138(11) 0.041(5) 0.055(4) 0.024(4) -0.026(6) 0.014(7)
C35 0.030(4) 0.113(9) 0.036(4) 0.002(5) 0.004(3) 0.023(5)
C36 0.084(6) 0.079(6) 0.093(5) 0.004(5) 0.016(5) 0.001(6)
C37 0.075(6) 0.069(7) 0.055(4) -0.017(4) -0.034(4) 0.028(6)
C38 0.134(10) 0.036(5) 0.070(5) -0.036(4) -0.036(6) 0.019(6)
C41 0.120(9) 0.079(7) 0.021(3) 0.013(4) 0.012(4) 0.018(7)
C42 0.043(5) 0.065(6) 0.100(6) 0.034(5) -0.012(5) -0.028(5)
C43 0.151(13) 0.068(8) 0.129(9) -0.034(7) -0.060(10) 0.001(10)
N1 0.127(10) 0.200(15) 0.055(5) -0.010(7) -0.015(6) -0.057(11)
C52 0.126(10) 0.051(6) 0.192(11) 0.054(7) -0.073(9) 0.021(8)
C51 0.105(10) 0.147(13) 0.081(7) -0.018(9) 0.024(7) -0.062(11)
N8 0.318(15) 0.091(8) 0.235(12) -0.016(8) -0.180(12) 0.118(10)
C50 0.076(6) 0.043(4) 0.036(3) -0.009(3) 0.012(4) 0.026(5)

loop_
_atom_type_symbol
_atom_type_description
_atom_type_scat_dispersion_real
_atom_type_scat_dispersion_imag
_atom_type_scat_source
C C 0.0033 0.0016 'International Tables Vol C Tables 4.2.6.8 and 6.1.1.4'
H H 0.0000 0.0000 'International Tables Vol C Tables 4.2.6.8 and 6.1.1.4'
N N 0.0061 0.0033 'International Tables Vol C Tables 4.2.6.8 and 6.1.1.4'
S S 0.1246 0.1234 'International Tables Vol C Tables 4.2.6.8 and 6.1.1.4'

loop_
_geom_angle_atom_site_label_1
_geom_angle_atom_site_label_2
_geom_angle_atom_site_label_3
_geom_angle
N9 C53 C43 149(2)
C3 C1 S3 122.6(5)
C3 C1 S1 123.2(6)
S3 C1 S1 114.1(4)
C1 S1 C16 95.4(4)
C1 S3 C2 97.2(4)
C20 S4 C2 101.9(5)
C16 S6 C12 104.2(5)
C16 C2 S4 126.3(6)
C16 C2 S3 117.5(6)
S4 C2 S3 115.9(4)
C1 C3 C6 123.6(6)
C1 C3 C7 115.4(6)
C6 C3 C7 119.9(6)
C21 C4 C17 115.7(10)
C6 N7 C11 122.5(6)
C13 C6 N7 118.6(6)
C13 C6 C3 118.6(6)
N7 C6 C3 122.0(6)
N6 C7 C17 125.7(7)
N6 C7 C3 115.2(6)
C17 C7 C3 119.0(6)
C18 C8 C11 122.3(9)
C21 C9 N6 121.4(8)
C7 N6 C9 118.2(6)
C8 C11 N7 113.4(8)
C14 C12 S6 114.4(7)
C6 C13 C18 116.5(6)
C12 C14 C15 109.8(9)
N3 C15 C14 169.9(12)
C2 C16 S6 128.5(7)
C2 C16 S1 115.5(6)
S6 C16 S1 115.9(4)
C7 C17 C4 117.3(8)
C8 C18 C13 125.9(8)
C43 C20 S4 123.1(10)
C9 C21 C4 119.8(9)
C35 S2 C26 99.4(5)
C24 S5 C26 95.2(5)
C36 S7 C24 98.7(6)
C35 S8 C50 101.2(4)
C23 C22 N4 132.6(10)
C23 C22 C27 113.0(9)
N4 C22 C27 113.9(9)
C22 C23 C33 114.9(10)
C35 C24 S5 122.1(8)
C35 C24 S7 121.1(7)
S5 C24 S7 115.7(6)
N5 C25 C27 118.5(8)
N5 C25 C37 116.4(10)
C27 C25 C37 124.8(8)
C27 C26 S5 128.2(7)
C27 C26 S2 120.7(8)
S5 C26 S2 110.4(5)
C26 C27 C25 122.2(9)
C26 C27 C22 120.8(8)
C25 C27 C22 116.7(8)
C31 C28 N4 128.4(10)
C38 C29 C34 116.5(10)
C34 N5 C25 117.4(9)
C28 C31 C33 113.2(9)
C28 N4 C22 105.5(12)
C23 C33 C31 124.7(10)
N5 C34 C29 126.7(10)
C24 C35 S2 112.6(6)
C24 C35 S8 126.0(8)
S2 C35 S8 121.4(7)
C42 C36 S7 115.7(10)
C38 C37 C25 120.2(9)
C37 C38 C29 120.7(9)
N1 C41 C42 176.9(13)
C41 C42 C36 113.5(10)
C53 C43 C20 104.3(15)
N8 C52 C51 167.3(18)
C50 C51 C52 113.5(11)
C51 C50 S8 112.1(7)

loop_
_geom_bond_atom_site_label_1
_geom_bond_atom_site_label_2
_geom_bond_distance
N9 C53 1.19(2)
C53 C43 1.36(3)
C1 C3 1.400(10)
C1 S3 1.734(8)
C1 S1 1.762(8)
S1 C16 1.832(9)
S3 C2 1.774(7)
S4 C20 1.698(10)
S4 C2 1.733(8)
S6 C16 1.694(8)
S6 C12 1.798(10)
C2 C16 1.321(10)
C3 C6 1.426(8)
C3 C7 1.523(9)
C4 C21 1.391(15)
C4 C17 1.460(13)
N7 C6 1.347(9)
N7 C11 1.423(11)
C6 C13 1.344(9)
C7 N6 1.278(9)
C7 C17 1.283(10)
C8 C18 1.203(13)
C8 C11 1.375(12)
C9 C21 1.299(13)
C9 N6 1.392(11)
C12 C14 1.490(12)
C13 C18 1.382(11)
C14 C15 1.514(15)
C15 N3 1.142(15)
C20 C43 1.42(2)
S2 C35 1.691(12)
S2 C26 1.782(9)
S5 C24 1.688(10)
S5 C26 1.770(10)
S7 C36 1.718(14)
S7 C24 1.832(11)
S8 C35 1.762(9)
S8 C50 1.843(9)
C22 C23 1.270(14)
C22 N4 1.542(15)
C22 C27 1.566(14)
C23 C33 1.364(16)
C24 C35 1.365(16)
C25 N5 1.367(11)
C25 C27 1.471(14)
C25 C37 1.481(14)
C26 C27 1.262(12)
C28 C31 1.419(14)
C28 N4 1.422(16)
C29 C38 1.351(14)
C29 C34 1.385(15)
N5 C34 1.263(15)
C31 C33 1.477(14)
C36 C42 1.503(16)
C37 C38 1.276(15)
C41 N1 1.165(15)
C41 C42 1.415(14)
C52 N8 1.01(2)
C52 C51 1.62(2)
C51 C50 1.502(19)
